data_8107106
loop_
_publ_author_name
'Kama, Dumisani V.'
'Brink, Alice'
'Visser, Hendrik G.'

_publ_section_title
;
 Crystal structure of bis(\m
 2-chlorido)-bis(di-p-tolylhydroxyphosphine-\kP)-bis(di-p-tolylphosphite-\kP)dipalladium(II),
 C56H58Cl2O4P4Pd2
;
_journal_issue 4
_journal_name_full 'Zeitschrift f\"ur Kristallographie - New Crystal Structures'
_journal_page_first 1081
_journal_page_last 1083
_journal_paper_doi 10.1515/ncrs-2016-0067
_journal_volume 231
_journal_year 2016
_chemical_formula_moiety 'C56  H58  Cl2 O4  P4  Pd2'
_chemical_formula_sum 'C56 H58 Cl2 O4 P4 Pd2'
_chemical_formula_weight 1202.6
_space_group_IT_number 14
_space_group_name_Hall '-P 2ybc'
_space_group_name_H-M_alt 'P 1 21/c 1'
_symmetry_cell_setting monoclinic
_symmetry_space_group_name_Hall '-P 2ybc'
_symmetry_space_group_name_H-M 'P 1 21/c 1'
_atom_sites_solution_hydrogens mixed
_cell_angle_alpha 90
_cell_angle_beta 109.053(4)
_cell_angle_gamma 90
_cell_formula_units_Z 2
_cell_length_a 12.736(2)
_cell_length_b 18.187(2)
_cell_length_c 12.335(2)
_cell_measurement_reflns_used 9736
_cell_measurement_temperature 101(2)
_cell_measurement_theta_max 28.33
_cell_measurement_theta_min 2.24
_cell_volume 2700.6(7)
_computing_cell_refinement 'Saint-Plus (Bruker, 2004)'
_computing_data_collection 'APEX2 (Bruker, 2005)'
_computing_data_reduction 'SAINT-Plus and XPREP (Bruker, 2004)'
_computing_molecular_graphics 'DIAMOND 3.0c (Brandenburg & Putz, 2004)'
_computing_publication_material 'WinGX publication routines (Farrugia, 2012)'
_computing_structure_refinement 'SHELXL-2013 (Sheldrick, 2013)'
_computing_structure_solution 'SIR-92 (Altomare et al., 1999)'
_diffrn_ambient_temperature 101(2)
_diffrn_detector_area_resol_mean 512
_diffrn_measured_fraction_theta_full 0.999
_diffrn_measured_fraction_theta_max 0.999
_diffrn_measurement_device_type
;
Bruker X8 ApexII 4K Kappa CCD
;
_diffrn_measurement_method '\w and \f'
_diffrn_radiation_monochromator graphite
_diffrn_radiation_source 'sealed tube'
_diffrn_radiation_type MoK\a
_diffrn_radiation_wavelength 0.71069
_diffrn_reflns_av_R_equivalents 0.0587
_diffrn_reflns_Laue_measured_fraction_full 0.999
_diffrn_reflns_Laue_measured_fraction_max 0.999
_diffrn_reflns_limit_h_max 16
_diffrn_reflns_limit_h_min -16
_diffrn_reflns_limit_k_max 23
_diffrn_reflns_limit_k_min -24
_diffrn_reflns_limit_l_max 16
_diffrn_reflns_limit_l_min -16
_diffrn_reflns_number 81405
_diffrn_reflns_point_group_measured_fraction_full 0.999
_diffrn_reflns_point_group_measured_fraction_max 0.999
_diffrn_reflns_theta_full 25.24
_diffrn_reflns_theta_max 27.998
_diffrn_reflns_theta_min 2.841
_diffrn_standards_decay_% 0
_diffrn_standards_interval_count 0
_diffrn_standards_interval_time 0
_diffrn_standards_number 0
_exptl_absorpt_coefficient_mu 0.928
_exptl_absorpt_correction_T_max 0.4176
_exptl_absorpt_correction_T_min 0.2337
_exptl_absorpt_correction_type multi-scan
_exptl_absorpt_process_details
;
SADABS (Bruker, 2004)
;
_exptl_crystal_colour grey
_exptl_crystal_density_diffrn 1.479
_exptl_crystal_density_method 'not measured'
_exptl_crystal_description cuboid
_exptl_crystal_F_000 1224
_exptl_crystal_size_max 0.812
_exptl_crystal_size_mid 0.561
_exptl_crystal_size_min 0.179
_refine_diff_density_max 1.4
_refine_diff_density_min -0.581
_refine_diff_density_rms 0.082
_refine_ls_extinction_method none
_refine_ls_goodness_of_fit_ref 1.039
_refine_ls_hydrogen_treatment mixed
_refine_ls_matrix_type full
_refine_ls_number_constraints 0
_refine_ls_number_parameters 315
_refine_ls_number_reflns 6515
_refine_ls_number_restraints 0
_refine_ls_restrained_S_all 1.039
_refine_ls_R_factor_all 0.0396
_refine_ls_R_factor_gt 0.034
_refine_ls_shift/su_max 0.001
_refine_ls_shift/su_mean 0
_refine_ls_structure_factor_coef Fsqd
_refine_ls_weighting_details 'w=1/[\s^2^(Fo^2^)+(0.0492P)^2^+2.6775P] where P=(Fo^2^+2Fc^2^)/3'
_refine_ls_weighting_scheme calc
_refine_ls_wR_factor_ref 0.0955
_reflns_number_gt 5745
_reflns_number_total 6515
_reflns_threshold_expression 'I > 2\s(I)'
_cod_data_source_file suppl_ncrs-2016-0067_suppl.cif
_cod_data_source_block 13nltk01_0ma
_cod_original_sg_symbol_H-M 'P 21/c'
_cod_database_code 8107106

loop_
_symmetry_equiv_pos_as_xyz
'x, y, z'
'-x, y+1/2, -z+1/2'
'-x, -y, -z'
'x, -y-1/2, z-1/2'

loop_
_atom_site_label
_atom_site_fract_x
_atom_site_fract_y
_atom_site_fract_z
_atom_site_U_iso_or_equiv
_atom_site_adp_type
_atom_site_calc_flag
_atom_site_occupancy
_atom_site_disorder_assembly
_atom_site_disorder_group
_atom_site_type_symbol
Pd1 0.62888(2) 0.96685(2) 0.49140(2) 0.02647(7) Uani d 1 . . Pd
Cl1 0.55976(5) 1.01821(4) 0.63590(5) 0.03902(15) Uani d 1 . . Cl
P1 0.80385(5) 0.96691(3) 0.61299(6) 0.03103(14) Uani d 1 . . P
P2 0.68181(6) 0.90999(3) 0.35692(5) 0.03157(14) Uani d 1 . . P
O1 0.89360(16) 0.92737(12) 0.57576(17) 0.0450(5) Uani d 1 . . O
O2 0.79325(17) 0.86737(11) 0.39834(17) 0.0426(4) Uani d 1 . . O
C1 0.8061(2) 0.92723(13) 0.7480(2) 0.0316(5) Uani d 1 . . C
C2 0.8839(3) 0.94833(16) 0.8511(2) 0.0440(6) Uani d 1 . . C
H2 0.9319 0.9887 0.853 0.053 Uiso calc 1 . . H
C3 0.8919(3) 0.91095(17) 0.9509(2) 0.0495(7) Uani d 1 . . C
H3 0.9454 0.9263 1.0208 0.059 Uiso calc 1 . . H
C4 0.8241(3) 0.85178(17) 0.9518(2) 0.0496(7) Uani d 1 . . C
C5 0.7467(3) 0.8312(2) 0.8484(3) 0.0643(10) Uani d 1 . . C
H5 0.6987 0.7909 0.8463 0.077 Uiso calc 1 . . H
C6 0.7383(3) 0.86838(17) 0.7480(3) 0.0543(8) Uani d 1 . . C
H6 0.6849 0.853 0.6781 0.065 Uiso calc 1 . . H
C7 0.8359(4) 0.8097(2) 1.0606(3) 0.0727(11) Uani d 1 . . C
H7A 0.884 0.767 1.0653 0.109 Uiso calc 1 . . H
H7B 0.7625 0.7931 1.0601 0.109 Uiso calc 1 . . H
H7C 0.8687 0.8417 1.127 0.109 Uiso calc 1 . . H
C8 0.8473(2) 1.06183(14) 0.6398(2) 0.0365(5) Uani d 1 . . C
C9 0.8121(3) 1.10654(16) 0.7118(3) 0.0450(6) Uani d 1 . . C
H9 0.7635 1.0874 0.7492 0.054 Uiso calc 1 . . H
C10 0.8475(3) 1.17963(16) 0.7302(3) 0.0541(8) Uani d 1 . . C
H10 0.823 1.2096 0.7803 0.065 Uiso calc 1 . . H
C11 0.9173(3) 1.20869(18) 0.6767(3) 0.0593(9) Uani d 1 . . C
C12 0.9514(3) 1.16504(19) 0.6050(4) 0.0620(10) Uani d 1 . . C
H12 0.9994 1.1848 0.5675 0.074 Uiso calc 1 . . H
C13 0.9170(2) 1.09143(18) 0.5852(3) 0.0509(7) Uani d 1 . . C
H13 0.9414 1.062 0.5345 0.061 Uiso calc 1 . . H
C14 0.9581(4) 1.2877(2) 0.6999(5) 0.0925(17) Uani d 1 . . C
H14A 1.0348 1.2879 0.7525 0.139 Uiso calc 1 . . H
H14B 0.9106 1.3147 0.7346 0.139 Uiso calc 1 . . H
H14C 0.9553 1.3113 0.6276 0.139 Uiso calc 1 . . H
C15 0.5787(2) 0.84272(14) 0.2820(2) 0.0354(5) Uani d 1 . . C
C16 0.5108(3) 0.80915(15) 0.3342(2) 0.0447(7) Uani d 1 . . C
H16 0.5118 0.8256 0.4076 0.054 Uiso calc 1 . . H
C17 0.4408(3) 0.75170(16) 0.2813(3) 0.0526(8) Uani d 1 . . C
H17 0.3956 0.729 0.3195 0.063 Uiso calc 1 . . H
C18 0.4362(3) 0.72715(15) 0.1737(3) 0.0508(8) Uani d 1 . . C
C19 0.5031(3) 0.76247(19) 0.1217(3) 0.0578(9) Uani d 1 . . C
H19 0.501 0.7469 0.0475 0.069 Uiso calc 1 . . H
C20 0.5730(3) 0.81953(17) 0.1734(2) 0.0483(7) Uani d 1 . . C
H20 0.6171 0.8429 0.1345 0.058 Uiso calc 1 . . H
C21 0.3584(4) 0.6655(2) 0.1153(4) 0.0763(12) Uani d 1 . . C
H21A 0.3024 0.6586 0.1531 0.114 Uiso calc 1 . . H
H21B 0.4009 0.62 0.1204 0.114 Uiso calc 1 . . H
H21C 0.3215 0.6781 0.0345 0.114 Uiso calc 1 . . H
C22 0.6923(2) 0.97378(14) 0.2484(2) 0.0355(5) Uani d 1 . . C
C23 0.6002(3) 1.00928(18) 0.1742(2) 0.0453(6) Uani d 1 . . C
H23 0.5288 1.0023 0.1814 0.054 Uiso calc 1 . . H
C24 0.6131(3) 1.05494(19) 0.0894(3) 0.0510(7) Uani d 1 . . C
H24 0.5497 1.0789 0.0387 0.061 Uiso calc 1 . . H
C25 0.7151(3) 1.06663(18) 0.0763(3) 0.0497(7) Uani d 1 . . C
C26 0.8054(3) 1.03308(19) 0.1533(3) 0.0594(9) Uani d 1 . . C
H26 0.8771 1.0418 0.148 0.071 Uiso calc 1 . . H
C27 0.7951(3) 0.98703(18) 0.2382(3) 0.0509(7) Uani d 1 . . C
H27 0.8592 0.9644 0.2898 0.061 Uiso calc 1 . . H
C28 0.7280(4) 1.1142(3) -0.0186(4) 0.0782(12) Uani d 1 . . C
H28A 0.6704 1.1015 -0.0909 0.117 Uiso calc 1 . . H
H28B 0.8014 1.106 -0.0259 0.117 Uiso calc 1 . . H
H28C 0.7205 1.166 -0.0007 0.117 Uiso calc 1 . . H
H1 0.843(3) 0.892(2) 0.482(3) 0.067(11) Uiso d 1 . . H

loop_
_atom_site_aniso_label
_atom_site_aniso_U_11
_atom_site_aniso_U_22
_atom_site_aniso_U_33
_atom_site_aniso_U_12
_atom_site_aniso_U_13
_atom_site_aniso_U_23
Pd1 0.02517(11) 0.02829(11) 0.02566(10) 0.00305(6) 0.00791(7) -0.00190(6)
Cl1 0.0282(3) 0.0592(4) 0.0273(3) 0.0071(3) 0.0058(2) -0.0121(3)
P1 0.0256(3) 0.0327(3) 0.0331(3) 0.0017(2) 0.0072(2) -0.0011(2)
P2 0.0352(3) 0.0319(3) 0.0287(3) 0.0075(2) 0.0119(2) -0.0011(2)
O1 0.0301(9) 0.0558(12) 0.0470(11) 0.0100(9) 0.0096(8) -0.0053(9)
O2 0.0443(11) 0.0443(10) 0.0396(10) 0.0178(9) 0.0145(8) -0.0012(8)
C1 0.0289(12) 0.0293(11) 0.0326(11) 0.0004(9) 0.0045(9) -0.0013(9)
C2 0.0437(16) 0.0364(13) 0.0425(14) -0.0079(12) 0.0014(12) -0.0055(11)
C3 0.0549(18) 0.0480(16) 0.0344(13) -0.0029(13) -0.0007(12) -0.0077(11)
C4 0.0592(19) 0.0456(16) 0.0385(14) 0.0024(14) 0.0083(13) 0.0062(12)
C5 0.069(2) 0.0570(19) 0.0522(18) -0.0266(17) -0.0003(16) 0.0142(15)
C6 0.0533(18) 0.0492(17) 0.0435(15) -0.0199(14) -0.0075(13) 0.0059(13)
C7 0.091(3) 0.074(2) 0.0480(18) 0.000(2) 0.0154(19) 0.0182(17)
C8 0.0287(12) 0.0339(12) 0.0435(14) -0.0021(10) 0.0070(10) 0.0053(10)
C9 0.0427(15) 0.0377(14) 0.0534(16) -0.0100(12) 0.0142(13) -0.0029(12)
C10 0.0542(19) 0.0347(14) 0.0644(19) -0.0080(13) 0.0071(15) -0.0021(13)
C11 0.0397(16) 0.0384(15) 0.083(2) -0.0068(13) -0.0032(16) 0.0192(15)
C12 0.0359(16) 0.0534(19) 0.095(3) -0.0012(14) 0.0192(17) 0.0339(19)
C13 0.0366(15) 0.0493(17) 0.069(2) 0.0057(12) 0.0198(14) 0.0184(14)
C14 0.075(3) 0.0434(19) 0.130(4) -0.0212(18) -0.007(3) 0.028(2)
C15 0.0438(14) 0.0311(12) 0.0309(11) 0.0085(10) 0.0115(10) -0.0016(9)
C16 0.068(2) 0.0344(13) 0.0340(13) -0.0036(13) 0.0196(13) -0.0032(10)
C17 0.072(2) 0.0331(14) 0.0519(17) -0.0050(14) 0.0199(16) 0.0009(12)
C18 0.0620(19) 0.0309(13) 0.0459(15) 0.0052(13) -0.0008(14) -0.0055(11)
C19 0.075(2) 0.0532(18) 0.0387(15) 0.0081(16) 0.0091(15) -0.0166(13)
C20 0.0589(19) 0.0519(17) 0.0373(14) 0.0025(14) 0.0200(13) -0.0091(12)
C21 0.096(3) 0.0449(18) 0.069(2) -0.0093(19) 0.000(2) -0.0162(16)
C22 0.0411(14) 0.0364(13) 0.0316(12) 0.0037(10) 0.0155(11) -0.0007(9)
C23 0.0389(15) 0.0560(17) 0.0405(14) 0.0024(13) 0.0124(12) 0.0096(13)
C24 0.0455(17) 0.0622(18) 0.0408(15) 0.0024(14) 0.0080(13) 0.0139(14)
C25 0.0543(18) 0.0535(17) 0.0456(15) -0.0027(14) 0.0221(14) 0.0073(13)
C26 0.0434(18) 0.069(2) 0.074(2) 0.0033(15) 0.0298(17) 0.0197(17)
C27 0.0384(16) 0.0545(17) 0.0615(19) 0.0089(13) 0.0187(14) 0.0140(15)
C28 0.075(3) 0.098(3) 0.069(2) -0.001(2) 0.033(2) 0.033(2)

loop_
_atom_type_symbol
_atom_type_description
_atom_type_scat_dispersion_real
_atom_type_scat_dispersion_imag
_atom_type_scat_source
C C 0.0033 0.0016 'International Tables Vol C Tables 4.2.6.8 and 6.1.1.4'
H H 0 0 'International Tables Vol C Tables 4.2.6.8 and 6.1.1.4'
O O 0.0106 0.006 'International Tables Vol C Tables 4.2.6.8 and 6.1.1.4'
P P 0.1023 0.0942 'International Tables Vol C Tables 4.2.6.8 and 6.1.1.4'
Cl Cl 0.1484 0.1585 'International Tables Vol C Tables 4.2.6.8 and 6.1.1.4'
Pd Pd -0.9988 1.0072 'International Tables Vol C Tables 4.2.6.8 and 6.1.1.4'

loop_
_geom_angle_atom_site_label_1
_geom_angle_atom_site_label_2
_geom_angle_atom_site_label_3
_geom_angle
_geom_angle_site_symmetry_1
_geom_angle_site_symmetry_3
P2 Pd1 P1 91.26(3) . .
P2 Pd1 Cl1 92.66(2) . 3_676
P1 Pd1 Cl1 173.44(2) . 3_676
P2 Pd1 Cl1 174.40(3) . .
P1 Pd1 Cl1 91.62(3) . .
Cl1 Pd1 Cl1 84.94(2) 3_676 .
P2 Pd1 Cl1 174.40(3) . 1
P1 Pd1 Cl1 91.62(3) . 1
Cl1 Pd1 Cl1 84.94(2) 3_676 1
Cl1 Pd1 Cl1 0.00(3) . 1
Pd1 Cl1 Pd1 95.07(2) 3_676 .
O1 P1 C1 107.34(12) 1 .
O1 P1 C1 107.34(12) . .
O1 P1 C8 106.67(13) 1 .
O1 P1 C8 106.67(13) . .
C1 P1 C8 107.50(12) . .
O1 P1 Pd1 118.15(8) 1 .
O1 P1 Pd1 118.15(8) . .
C1 P1 Pd1 109.24(8) . .
C8 P1 Pd1 107.48(8) . .
O2 P2 C22 106.49(12) 1 .
O2 P2 C22 106.49(12) . .
O2 P2 C15 105.27(12) 1 .
O2 P2 C15 105.27(12) . .
C22 P2 C15 105.77(12) . .
O2 P2 Pd1 116.86(8) 1 .
O2 P2 Pd1 116.86(8) . .
C22 P2 Pd1 111.41(8) . .
C15 P2 Pd1 110.30(9) . .
P1 O1 H1 107.1(17) . .
P2 O2 H1 106(2) . .
C6 C1 C2 118.4(2) . .
C6 C1 P1 119.3(2) . .
C2 C1 P1 121.7(2) . .
C3 C2 C1 120.2(3) . .
C3 C2 H2 119.9 . .
C1 C2 H2 119.9 . .
C2 C3 C4 121.8(3) . .
C2 C3 H3 119.1 . .
C4 C3 H3 119.1 . .
C3 C4 C5 117.5(3) . .
C3 C4 C7 121.4(3) . .
C5 C4 C7 121.1(3) . .
C6 C5 C4 121.1(3) . .
C6 C5 H5 119.5 . .
C4 C5 H5 119.5 . .
C1 C6 C5 121.0(3) . .
C1 C6 H6 119.5 . .
C5 C6 H6 119.5 . .
C4 C7 H7A 109.5 . .
C4 C7 H7B 109.5 . .
H7A C7 H7B 109.5 . .
C4 C7 H7C 109.5 . .
H7A C7 H7C 109.5 . .
H7B C7 H7C 109.5 . .
C9 C8 C13 118.5(3) . .
C9 C8 P1 122.3(2) . .
C13 C8 P1 119.2(2) . .
C8 C9 C10 120.6(3) . .
C8 C9 H9 119.7 . .
C10 C9 H9 119.7 . .
C11 C10 C9 120.8(3) . .
C11 C10 H10 119.6 . .
C9 C10 H10 119.6 . .
C12 C11 C10 118.8(3) . .
C12 C11 C14 120.7(4) . .
C10 C11 C14 120.5(4) . .
C11 C12 C13 121.4(3) . .
C11 C12 H12 119.3 . .
C13 C12 H12 119.3 . .
C8 C13 C12 119.9(3) . .
C8 C13 H13 120 . .
C12 C13 H13 120 . .
C11 C14 H14A 109.5 . .
C11 C14 H14B 109.5 . .
H14A C14 H14B 109.5 . .
C11 C14 H14C 109.5 . .
H14A C14 H14C 109.5 . .
H14B C14 H14C 109.5 . .
C16 C15 C20 118.3(3) . .
C16 C15 P2 121.44(19) . .
C20 C15 P2 120.0(2) . .
C15 C16 C17 121.2(3) . .
C15 C16 H16 119.4 . .
C17 C16 H16 119.4 . .
C18 C17 C16 120.9(3) . .
C18 C17 H17 119.5 . .
C16 C17 H17 119.5 . .
C19 C18 C17 117.1(3) . .
C19 C18 C21 122.0(3) . .
C17 C18 C21 120.9(4) . .
C20 C19 C18 122.5(3) . .
C20 C19 H19 118.8 . .
C18 C19 H19 118.8 . .
C19 C20 C15 120.0(3) . .
C19 C20 H20 120 . .
C15 C20 H20 120 . .
C18 C21 H21A 109.5 . .
C18 C21 H21B 109.5 . .
H21A C21 H21B 109.5 . .
C18 C21 H21C 109.5 . .
H21A C21 H21C 109.5 . .
H21B C21 H21C 109.5 . .
C27 C22 C23 118.8(3) . .
C27 C22 P2 118.8(2) . .
C23 C22 P2 122.4(2) . .
C24 C23 C22 119.5(3) . .
C24 C23 H23 120.2 . .
C22 C23 H23 120.2 . .
C25 C24 C23 122.0(3) . .
C25 C24 H24 119 . .
C23 C24 H24 119 . .
C26 C25 C24 117.4(3) . .
C26 C25 C28 120.9(3) . .
C24 C25 C28 121.7(3) . .
C25 C26 C27 121.9(3) . .
C25 C26 H26 119 . .
C27 C26 H26 119 . .
C22 C27 C26 120.3(3) . .
C22 C27 H27 119.9 . .
C26 C27 H27 119.9 . .
C25 C28 H28A 109.5 . .
C25 C28 H28B 109.5 . .
H28A C28 H28B 109.5 . .
C25 C28 H28C 109.5 . .
H28A C28 H28C 109.5 . .
H28B C28 H28C 109.5 . .

loop_
_geom_bond_atom_site_label_1
_geom_bond_atom_site_label_2
_geom_bond_site_symmetry_2
_geom_bond_distance
Pd1 P2 . 2.2374(7)
Pd1 P1 . 2.2435(7)
Pd1 Cl1 3_676 2.4183(7)
Pd1 Cl1 . 2.4184(7)
Pd1 Cl1 1 2.4184(7)
Cl1 Pd1 3_676 2.4183(7)
P1 O1 1 1.542(2)
P1 O1 . 1.542(2)
P1 C1 . 1.807(3)
P1 C8 . 1.810(3)
P2 O2 1 1.5501(19)
P2 O2 . 1.5501(19)
P2 C22 . 1.809(3)
P2 C15 . 1.812(3)
O1 H1 . 1.30(4)
O2 H1 . 1.11(4)
C1 C6 . 1.375(4)
C1 C2 . 1.387(3)
C2 C3 . 1.380(4)
C2 H2 . 0.95
C3 C4 . 1.382(5)
C3 H3 . 0.95
C4 C5 . 1.385(4)
C4 C7 . 1.510(4)
C5 C6 . 1.384(4)
C5 H5 . 0.95
C6 H6 . 0.95
C7 H7A . 0.98
C7 H7B . 0.98
C7 H7C . 0.98
C8 C9 . 1.382(4)
C8 C13 . 1.386(4)
C9 C10 . 1.398(4)
C9 H9 . 0.95
C10 C11 . 1.374(5)
C10 H10 . 0.95
C11 C12 . 1.361(6)
C11 C14 . 1.523(5)
C12 C13 . 1.405(5)
C12 H12 . 0.95
C13 H13 . 0.95
C14 H14A . 0.98
C14 H14B . 0.98
C14 H14C . 0.98
C15 C16 . 1.378(4)
C15 C20 . 1.383(4)
C16 C17 . 1.390(4)
C16 H16 . 0.95
C17 C18 . 1.382(4)
C17 H17 . 0.95
C18 C19 . 1.382(5)
C18 C21 . 1.514(5)
C19 C20 . 1.380(5)
C19 H19 . 0.95
C20 H20 . 0.95
C21 H21A . 0.98
C21 H21B . 0.98
C21 H21C . 0.98
C22 C27 . 1.377(4)
C22 C23 . 1.390(4)
C23 C24 . 1.387(4)
C23 H23 . 0.95
C24 C25 . 1.376(5)
C24 H24 . 0.95
C25 C26 . 1.372(5)
C25 C28 . 1.507(4)
C26 C27 . 1.381(5)
C26 H26 . 0.95
C27 H27 . 0.95
C28 H28A . 0.98
C28 H28B . 0.98
C28 H28C . 0.98

loop_
_geom_hbond_atom_site_label_D
_geom_hbond_atom_site_label_H
_geom_hbond_atom_site_label_A
_geom_hbond_distance_DH
_geom_hbond_distance_HA
_geom_hbond_distance_DA
_geom_hbond_angle_DHA
_geom_hbond_site_symmetry_A
O2 H1 O1 1.11(4) 1.30(4) 2.406(3) 174(4) 1
C9 H9 Cl1 0.95 2.81 3.439(3) 124.4 1
C27 H27 O2 0.95 2.52 2.944(4) 107.3 1

loop_
_geom_torsion_atom_site_label_1
_geom_torsion_atom_site_label_2
_geom_torsion_atom_site_label_3
_geom_torsion_atom_site_label_4
_geom_torsion
_geom_torsion_site_symmetry_1
_geom_torsion_site_symmetry_2
_geom_torsion_site_symmetry_3
_geom_torsion_site_symmetry_4
C1 P1 O1 O1 0.0(3) . . . 1
C8 P1 O1 O1 0.0(3) . . . 1
Pd1 P1 O1 O1 0.0(3) . . . 1
C22 P2 O2 O2 0.00(17) . . . 1
C15 P2 O2 O2 0.00(14) . . . 1
Pd1 P2 O2 O2 0.00(17) . . . 1
O1 P1 C1 C6 -91.2(3) 1 . . .
O1 P1 C1 C6 -91.2(3) . . . .
C8 P1 C1 C6 154.4(2) . . . .
Pd1 P1 C1 C6 38.0(3) . . . .
O1 P1 C1 C2 80.6(2) 1 . . .
O1 P1 C1 C2 80.6(2) . . . .
C8 P1 C1 C2 -33.8(3) . . . .
Pd1 P1 C1 C2 -150.1(2) . . . .
C6 C1 C2 C3 -0.4(5) . . . .
P1 C1 C2 C3 -172.3(2) . . . .
C1 C2 C3 C4 0.3(5) . . . .
C2 C3 C4 C5 -0.3(5) . . . .
C2 C3 C4 C7 178.0(3) . . . .
C3 C4 C5 C6 0.3(6) . . . .
C7 C4 C5 C6 -178.0(4) . . . .
C2 C1 C6 C5 0.4(5) . . . .
P1 C1 C6 C5 172.5(3) . . . .
C4 C5 C6 C1 -0.4(6) . . . .
O1 P1 C8 C9 -156.0(2) 1 . . .
O1 P1 C8 C9 -156.0(2) . . . .
C1 P1 C8 C9 -41.1(3) . . . .
Pd1 P1 C8 C9 76.4(2) . . . .
O1 P1 C8 C13 25.0(3) 1 . . .
O1 P1 C8 C13 25.0(3) . . . .
C1 P1 C8 C13 139.9(2) . . . .
Pd1 P1 C8 C13 -102.7(2) . . . .
C13 C8 C9 C10 -0.9(4) . . . .
P1 C8 C9 C10 -179.9(2) . . . .
C8 C9 C10 C11 0.4(5) . . . .
C9 C10 C11 C12 0.1(5) . . . .
C9 C10 C11 C14 -178.2(3) . . . .
C10 C11 C12 C13 -0.2(5) . . . .
C14 C11 C12 C13 178.2(3) . . . .
C9 C8 C13 C12 0.9(4) . . . .
P1 C8 C13 C12 179.9(2) . . . .
C11 C12 C13 C8 -0.3(5) . . . .
O2 P2 C15 C16 99.4(2) 1 . . .
O2 P2 C15 C16 99.4(2) . . . .
C22 P2 C15 C16 -148.1(2) . . . .
Pd1 P2 C15 C16 -27.5(2) . . . .
O2 P2 C15 C20 -75.3(2) 1 . . .
O2 P2 C15 C20 -75.3(2) . . . .
C22 P2 C15 C20 37.2(3) . . . .
Pd1 P2 C15 C20 157.8(2) . . . .
C20 C15 C16 C17 2.2(4) . . . .
P2 C15 C16 C17 -172.6(2) . . . .
C15 C16 C17 C18 -0.9(5) . . . .
C16 C17 C18 C19 -0.4(5) . . . .
C16 C17 C18 C21 -178.9(3) . . . .
C17 C18 C19 C20 0.5(5) . . . .
C21 C18 C19 C20 178.9(3) . . . .
C18 C19 C20 C15 0.8(5) . . . .
C16 C15 C20 C19 -2.1(4) . . . .
P2 C15 C20 C19 172.7(2) . . . .
O2 P2 C22 C27 -14.1(3) 1 . . .
O2 P2 C22 C27 -14.1(3) . . . .
C15 P2 C22 C27 -125.8(2) . . . .
Pd1 P2 C22 C27 114.4(2) . . . .
O2 P2 C22 C23 165.2(2) 1 . . .
O2 P2 C22 C23 165.2(2) . . . .
C15 P2 C22 C23 53.5(3) . . . .
Pd1 P2 C22 C23 -66.3(3) . . . .
C27 C22 C23 C24 2.3(5) . . . .
P2 C22 C23 C24 -177.0(2) . . . .
C22 C23 C24 C25 -0.3(5) . . . .
C23 C24 C25 C26 -2.1(5) . . . .
C23 C24 C25 C28 177.8(4) . . . .
C24 C25 C26 C27 2.4(6) . . . .
C28 C25 C26 C27 -177.5(4) . . . .
C23 C22 C27 C26 -2.0(5) . . . .
P2 C22 C27 C26 177.4(3) . . . .
C25 C26 C27 C22 -0.4(6) . . . .
